data_9001226
loop_
_publ_author_name
'Phillips, M. W.'
'Draheim, J. E.'
'Popp, R. K.'
'Clowe, C. A.'
'Pinkerton, A. A.'

_publ_section_title
;
 Effects of oxidation-dehydrogenation in tschermakitic hornblende
 sample H-11, after annealing at 650 C, 1 kbar
;
_journal_name_full 'American Mineralogist'
_journal_page_first 764
_journal_page_last 773
_journal_volume 74
_journal_year 1989
_chemical_formula_sum 'Al2.42 Ca1.806 Fe1.884 H1.78 Mg2.186 Na0.664 O24 Si6.44 Ti0.07'
_chemical_name_mineral Hornblende
_space_group_IT_number 12
_symmetry_space_group_name_Hall '-C 2y'
_symmetry_space_group_name_H-M 'C 1 2/m 1'
_cell_angle_alpha 90
_cell_angle_beta 105.05
_cell_angle_gamma 90
_cell_length_a 9.803
_cell_length_b 18.046
_cell_length_c 5.313
_cell_formula_units_Z 2
_cell_volume 907.657
_database_code_amcsd 0001250
_exptl_crystal_density_diffrn 3.225
_exptl_crystal_pressure_history 'after annealing at 650 C, 1 kbar'
_exptl_crystal_thermal_history 'after annealing at 650 C'
_cod_original_formula_sum 'Al2.42 Si6.44 Fe1.884 Mg2.186 Ti.07 Ca1.806 Na.664 O24 H1.78'
_cod_database_code 9001226

loop_
_space_group_symop_operation_xyz
x,y,z
1/2+x,1/2+y,z
x,-y,z
1/2+x,1/2-y,z
-x,y,-z
1/2-x,1/2+y,-z
-x,-y,-z
1/2-x,1/2-y,-z

loop_
_atom_site_aniso_label
_atom_site_aniso_U_11
_atom_site_aniso_U_22
_atom_site_aniso_U_33
_atom_site_aniso_U_12
_atom_site_aniso_U_13
_atom_site_aniso_U_23
Al1 0.00690 0.00680 0.00710 -0.00070 0.00120 -0.00030
Si1 0.00690 0.00680 0.00710 -0.00070 0.00120 -0.00030
Si2 0.00710 0.00760 0.00750 0.00010 0.00170 0.00070
Fe1 0.00930 0.00890 0.00670 0.00000 0.00230 0.00000
Mg1 0.00930 0.00890 0.00670 0.00000 0.00230 0.00000
Fe2 0.00720 0.00650 0.00720 0.00000 0.00160 0.00000
Mg2 0.00720 0.00650 0.00720 0.00000 0.00160 0.00000
Al2 0.00720 0.00650 0.00720 0.00000 0.00160 0.00000
Ti2 0.00720 0.00650 0.00720 0.00000 0.00160 0.00000
Fe3 0.00930 0.00640 0.00720 0.00000 0.00120 0.00000
Mg3 0.00930 0.00640 0.00720 0.00000 0.00120 0.00000
Ca4 0.01170 0.00970 0.01180 0.00000 0.00550 0.00000
Na4 0.01170 0.00970 0.01180 0.00000 0.00550 0.00000
O1 0.00930 0.01650 0.01070 -0.00200 0.00300 -0.00100
O2 0.00780 0.01330 0.01110 0.00060 0.00110 0.00160
O3 0.00850 0.01320 0.01640 0.00000 0.00140 0.00000
O4 0.01430 0.00980 0.01310 -0.00130 0.00500 -0.00040
O5 0.01050 0.01520 0.01230 0.00020 0.00140 0.00470
O6 0.01040 0.01370 0.01360 -0.00020 0.00190 -0.00360
O7 0.01540 0.01340 0.02000 0.00000 0.00300 0.00000
Na2/m 0.15700 0.10700 0.19100 0.00000 0.16600 0.00000

loop_
_atom_site_label
_atom_site_fract_x
_atom_site_fract_y
_atom_site_fract_z
_atom_site_occupancy
_atom_site_U_iso_or_equiv
Al1 0.28110 0.08682 0.30119 0.39000 ?
Si1 0.28110 0.08682 0.30119 0.61000 ?
Si2 0.29154 0.17306 0.81322 1.00000 ?
Fe1 0.00000 0.08869 0.50000 0.41300 ?
Mg1 0.00000 0.08869 0.50000 0.58700 ?
Fe2 0.00000 0.17764 0.00000 0.28400 ?
Mg2 0.00000 0.17764 0.00000 0.25100 ?
Al2 0.00000 0.17764 0.00000 0.43000 ?
Ti2 0.00000 0.17764 0.00000 0.03500 ?
Fe3 0.00000 0.00000 0.00000 0.49000 ?
Mg3 0.00000 0.00000 0.00000 0.51000 ?
Ca4 0.00000 0.27999 0.50000 0.90300 ?
Na4 0.00000 0.27999 0.50000 0.09700 ?
O1 0.10630 0.09060 0.21320 1.00000 ?
O2 0.11920 0.17430 0.73560 1.00000 ?
O3 0.11020 0.00000 0.71360 1.00000 ?
O4 0.36860 0.25050 0.79300 1.00000 ?
O5 0.35040 0.13950 0.10890 1.00000 ?
O6 0.34300 0.11950 0.60210 1.00000 ?
O7 0.33530 0.00000 0.28610 1.00000 ?
Na2/m 0.00000 0.50000 0.00000 0.47000 ?
H 0.31900 0.50000 0.26800 0.89000 0.00633

loop_
_cod_related_entry_id
_cod_related_entry_database
_cod_related_entry_code
1 AMCSD 0001250
